data_7217863
loop_
_publ_author_name
'Gong, Yun'
'Zhang, Miao Miao'
'Zhang, Pan'
'Shi, Hui Fang'
'Jiang, Peng Gang'
'Lin, Jian Hua'

_publ_section_title
;
 Metal--organic frameworks based on
 4-(4-carboxyphenyl)-2,2,4,4-terpyridine: structures, topologies and
 electrocatalytic behaviors in sodium laurylsulfonate aqueous solution
;
_journal_issue 42
_journal_name_full CrystEngComm
_journal_page_first 9882
_journal_paper_doi 10.1039/C4CE01506A
_journal_volume 16
_journal_year 2014
_chemical_formula_sum 'C40 H58 Cu N8 O8'
_chemical_formula_weight 842.48
_chemical_name_systematic
;
?
;
_space_group_IT_number 15
_symmetry_space_group_name_Hall '-C 2yc'
_symmetry_space_group_name_H-M 'C 1 2/c 1'
_atom_sites_solution_hydrogens geom
_atom_sites_solution_primary direct
_atom_sites_solution_secondary difmap
_audit_creation_method SHELXL-97
_cell_angle_alpha 90.00
_cell_angle_beta 105.866(2)
_cell_angle_gamma 90.00
_cell_formula_units_Z 8
_cell_length_a 18.7063(18)
_cell_length_b 22.983(2)
_cell_length_c 17.7139(15)
_cell_measurement_temperature 298(2)
_cell_volume 7325.6(11)
_computing_structure_refinement 'SHELXL-97 (Sheldrick, 1997)'
_computing_structure_solution 'SHELXS-97 (Sheldrick, 1990)'
_diffrn_ambient_temperature 298(2)
_diffrn_measured_fraction_theta_full 0.995
_diffrn_measured_fraction_theta_max 0.995
_diffrn_radiation_monochromator graphite
_diffrn_radiation_source 'fine-focus sealed tube'
_diffrn_radiation_type MoK\a
_diffrn_radiation_wavelength 0.71073
_diffrn_reflns_av_R_equivalents 0.0814
_diffrn_reflns_av_sigmaI/netI 0.1112
_diffrn_reflns_limit_h_max 22
_diffrn_reflns_limit_h_min -20
_diffrn_reflns_limit_k_max 19
_diffrn_reflns_limit_k_min -27
_diffrn_reflns_limit_l_max 21
_diffrn_reflns_limit_l_min -19
_diffrn_reflns_number 18886
_diffrn_reflns_theta_full 25.02
_diffrn_reflns_theta_max 25.02
_diffrn_reflns_theta_min 2.14
_exptl_absorpt_coefficient_mu 0.665
_exptl_crystal_density_diffrn 1.528
_exptl_crystal_density_method 'not measured'
_exptl_crystal_F_000 3576
_refine_diff_density_max 0.523
_refine_diff_density_min -0.675
_refine_diff_density_rms 0.087
_refine_ls_extinction_method none
_refine_ls_goodness_of_fit_ref 0.899
_refine_ls_hydrogen_treatment mixed
_refine_ls_matrix_type full
_refine_ls_number_parameters 369
_refine_ls_number_reflns 6437
_refine_ls_number_restraints 0
_refine_ls_restrained_S_all 0.899
_refine_ls_R_factor_all 0.1377
_refine_ls_R_factor_gt 0.0811
_refine_ls_shift/su_max 0.001
_refine_ls_shift/su_mean 0.000
_refine_ls_structure_factor_coef Fsqd
_refine_ls_weighting_details 'calc w=1/[\s^2^(Fo^2^)+(0.1367P)^2^+0.0000P] where P=(Fo^2^+2Fc^2^)/3'
_refine_ls_weighting_scheme calc
_refine_ls_wR_factor_gt 0.2270
_refine_ls_wR_factor_ref 0.2470
_reflns_number_gt 2758
_reflns_number_total 6437
_reflns_threshold_expression >2sigma(I)
_cod_data_source_file c4ce01506a5.cif
_cod_data_source_block 120915g
_cod_depositor_comments 'Adding full bibliography for 7217861--7217863.cif.'
_cod_original_cell_volume 7325.7(12)
_cod_database_code 7217863

loop_
_symmetry_equiv_pos_as_xyz
'x, y, z'
'-x, y, -z+1/2'
'x+1/2, y+1/2, z'
'-x+1/2, y+1/2, -z+1/2'
'-x, -y, -z'
'x, -y, z-1/2'
'-x+1/2, -y+1/2, -z'
'x+1/2, -y+1/2, z-1/2'

loop_
_atom_site_label
_atom_site_type_symbol
_atom_site_fract_x
_atom_site_fract_y
_atom_site_fract_z
_atom_site_U_iso_or_equiv
_atom_site_adp_type
_atom_site_occupancy
_atom_site_symmetry_multiplicity
_atom_site_calc_flag
_atom_site_refinement_flags
_atom_site_disorder_assembly
_atom_site_disorder_group
Cu1 Cu 0.0000 0.25499(5) 0.7500 0.0719(4) Uani 1 2 d S . .
Cu2 Cu 0.0000 0.5000 0.0000 0.0939(5) Uani 1 2 d S . .
N1 N 0.1976(3) 0.1812(2) 0.4793(3) 0.0638(13) Uani 1 1 d . . .
N4 N 0.0465(3) 0.2451(2) 0.6606(3) 0.0687(14) Uani 1 1 d . . .
N5 N -0.0886(3) 0.4469(2) -0.0273(3) 0.0815(16) Uani 1 1 d . . .
O1 O 0.0488(3) 0.4469(2) 0.0827(3) 0.0945(16) Uani 1 1 d . . .
O2 O 0.0838(4) 0.3832(3) 0.0083(3) 0.135(2) Uani 1 1 d . . .
O3 O 0.0964(3) 0.2509(4) 0.8275(3) 0.0953(17) Uani 1 1 d . . .
O4 O 0.1619(6) 0.3245(5) 0.8000(6) 0.147(4) Uani 0.685(10) 1 d P A 1
O4' O 0.0926(10) 0.1668(9) 0.8514(9) 0.102(7) Uani 0.315(10) 1 d P A 2
O5 O 0.0000 0.3524(4) 0.7500 0.149(3) Uani 1 2 d S . .
H5 H 0.0376 0.3704 0.7435 0.179 Uiso 1 1 d R A .
O6 O 0.0577(4) 0.4451(3) 0.8803(4) 0.171(3) Uani 1 1 d . . .
H6C H 0.0412 0.4215 0.8426 0.205 Uiso 1 1 d R . .
H6D H 0.0668 0.4261 0.9231 0.205 Uiso 1 1 d R . .
C37 C 0.0749(4) 0.4003(4) 0.0720(4) 0.085(2) Uani 1 1 d . . .
C2 C 0.0978(4) 0.3584(3) 0.1408(3) 0.0697(17) Uani 1 1 d . . .
C3 C 0.0845(4) 0.3739(3) 0.2085(4) 0.101(2) Uani 1 1 d . . .
H3 H 0.0633 0.4100 0.2121 0.121 Uiso 1 1 calc R . .
C4 C 0.1014(4) 0.3377(3) 0.2734(4) 0.096(2) Uani 1 1 d . . .
H4 H 0.0903 0.3494 0.3192 0.115 Uiso 1 1 calc R . .
C5 C 0.1341(3) 0.2850(3) 0.2709(3) 0.0662(16) Uani 1 1 d . . .
C6 C 0.1482(4) 0.2702(3) 0.2013(4) 0.090(2) Uani 1 1 d . . .
H6 H 0.1702 0.2345 0.1971 0.108 Uiso 1 1 calc R . .
C7 C 0.1304(4) 0.3075(3) 0.1368(4) 0.093(2) Uani 1 1 d . . .
H7 H 0.1414 0.2967 0.0906 0.112 Uiso 1 1 calc R . .
C8 C 0.0201(3) 0.2731(3) 0.5938(3) 0.0771(18) Uani 1 1 d . . .
H8 H -0.0191 0.2989 0.5898 0.092 Uiso 1 1 calc R . .
C9 C 0.0478(3) 0.2660(3) 0.5290(3) 0.0736(18) Uani 1 1 d . . .
H9 H 0.0269 0.2863 0.4828 0.088 Uiso 1 1 calc R . .
C10 C 0.1070(3) 0.2282(2) 0.5341(3) 0.0597(14) Uani 1 1 d . . .
C11 C 0.1348(3) 0.2003(3) 0.6042(3) 0.0731(18) Uani 1 1 d . . .
H11 H 0.1746 0.1748 0.6111 0.088 Uiso 1 1 calc R . .
C12 C 0.1031(4) 0.2104(3) 0.6647(3) 0.0779(18) Uani 1 1 d . . .
H12 H 0.1233 0.1911 0.7119 0.093 Uiso 1 1 calc R . .
C13 C -0.1181(4) 0.4274(3) -0.0987(4) 0.094(2) Uani 1 1 d . . .
H13 H -0.0985 0.4402 -0.1387 0.113 Uiso 1 1 calc R . .
C14 C 0.3241(4) 0.1105(3) 0.3830(3) 0.085(2) Uani 1 1 d . . .
H14 H 0.3057 0.1228 0.3313 0.102 Uiso 1 1 calc R . .
C15 C 0.2928(3) 0.1308(2) 0.4375(3) 0.0603(15) Uani 1 1 d . . .
C16 C 0.3217(4) 0.1090(3) 0.5134(4) 0.086(2) Uani 1 1 d . . .
H16 H 0.3005 0.1193 0.5532 0.103 Uiso 1 1 calc R . .
C17 C -0.1187(4) 0.4276(3) 0.0283(4) 0.095(2) Uani 1 1 d . . .
H17 H -0.0980 0.4397 0.0798 0.114 Uiso 1 1 calc R . .
C18 C 0.1418(3) 0.2207(2) 0.4683(3) 0.0603(15) Uani 1 1 d . . .
C19 C 0.1189(3) 0.2527(2) 0.4005(3) 0.0649(16) Uani 1 1 d . . .
H19 H 0.0796 0.2787 0.3942 0.078 Uiso 1 1 calc R . .
C20 C 0.1537(3) 0.2467(2) 0.3415(3) 0.0661(16) Uani 1 1 d . . .
C21 C 0.2115(3) 0.2059(2) 0.3533(3) 0.0634(15) Uani 1 1 d . . .
H21 H 0.2371 0.2008 0.3155 0.076 Uiso 1 1 calc R . .
C22 C 0.2301(3) 0.1736(2) 0.4216(3) 0.0619(15) Uani 1 1 d . . .
C23 C 0.1502(10) 0.2834(8) 0.8433(9) 0.117(5) Uani 0.685(10) 1 d P A 1
C24 C 0.202(6) 0.266(6) 0.924(6) 0.129(19) Uani 0.685(10) 1 d P A 1
C25 C 0.259(7) 0.302(4) 0.963(6) 0.16(3) Uani 0.685(10) 1 d P . 1
H25 H 0.2688 0.3359 0.9402 0.197 Uiso 0.685(10) 1 calc PR A 1
C26 C 0.198(5) 0.214(6) 0.962(5) 0.14(3) Uani 0.685(10) 1 d P . 1
H26 H 0.1635 0.1872 0.9350 0.166 Uiso 0.685(10) 1 calc PR A 1
C23' C 0.1225(18) 0.2128(19) 0.874(2) 0.107(9) Uani 0.315(10) 1 d P A 2
C24' C 0.187(11) 0.231(14) 0.941(16) 0.13(4) Uani 0.315(10) 1 d P A 2
C25' C 0.215(11) 0.196(8) 1.005(17) 0.15(4) Uani 0.315(10) 1 d P . 2
H25' H 0.1931 0.1604 1.0111 0.181 Uiso 0.315(10) 1 calc PR A 2
C26' C 0.221(14) 0.284(11) 0.940(10) 0.14(6) Uani 0.315(10) 1 d P . 2
H26' H 0.1993 0.3095 0.8991 0.167 Uiso 0.315(10) 1 calc PR A 2

loop_
_atom_site_aniso_label
_atom_site_aniso_U_11
_atom_site_aniso_U_22
_atom_site_aniso_U_33
_atom_site_aniso_U_23
_atom_site_aniso_U_13
_atom_site_aniso_U_12
Cu1 0.0517(6) 0.1190(10) 0.0404(5) 0.000 0.0049(4) 0.000
Cu2 0.0886(9) 0.0748(8) 0.0870(8) 0.0399(6) -0.0290(6) -0.0397(6)
N1 0.069(3) 0.069(3) 0.056(3) 0.005(2) 0.022(2) 0.022(3)
N4 0.054(3) 0.101(4) 0.049(3) 0.007(3) 0.009(2) 0.013(3)
N5 0.094(4) 0.075(3) 0.057(3) 0.020(3) -0.011(3) -0.031(3)
O1 0.113(4) 0.076(3) 0.071(3) 0.024(3) -0.014(3) -0.017(3)
O2 0.169(6) 0.153(5) 0.080(4) 0.046(4) 0.027(4) 0.010(4)
O3 0.071(3) 0.159(6) 0.053(3) -0.003(4) 0.013(2) 0.000(4)
O4 0.149(9) 0.163(9) 0.102(7) -0.002(6) -0.009(6) -0.002(7)
O4' 0.096(13) 0.129(16) 0.075(11) 0.003(11) 0.012(9) 0.026(11)
O5 0.167(9) 0.157(8) 0.106(6) 0.000 0.010(6) 0.000
O6 0.221(8) 0.148(5) 0.122(5) 0.027(4) 0.010(5) -0.017(5)
C37 0.097(6) 0.091(6) 0.058(4) 0.023(4) 0.007(4) -0.015(5)
C2 0.082(5) 0.074(4) 0.050(4) 0.016(3) 0.014(3) 0.007(4)
C3 0.132(7) 0.091(5) 0.075(5) 0.030(4) 0.022(4) 0.042(5)
C4 0.129(6) 0.101(5) 0.063(4) 0.019(4) 0.035(4) 0.045(5)
C5 0.080(4) 0.070(4) 0.052(3) 0.018(3) 0.023(3) 0.027(3)
C6 0.120(6) 0.085(5) 0.070(4) 0.015(4) 0.033(4) 0.039(4)
C7 0.123(6) 0.101(6) 0.063(4) 0.023(4) 0.037(4) 0.025(5)
C8 0.067(4) 0.107(5) 0.058(4) 0.008(4) 0.017(3) 0.026(4)
C9 0.072(4) 0.097(5) 0.054(3) 0.021(3) 0.022(3) 0.027(4)
C10 0.058(4) 0.069(4) 0.054(3) 0.014(3) 0.018(3) 0.015(3)
C11 0.069(4) 0.097(5) 0.055(3) 0.022(3) 0.020(3) 0.028(4)
C12 0.076(5) 0.105(5) 0.049(3) 0.013(3) 0.010(3) 0.016(4)
C13 0.103(6) 0.103(5) 0.065(4) 0.011(4) 0.005(4) -0.049(5)
C14 0.095(5) 0.100(5) 0.054(4) 0.003(3) 0.008(3) 0.049(4)
C15 0.067(4) 0.062(4) 0.051(3) 0.007(3) 0.015(3) 0.022(3)
C16 0.103(5) 0.083(5) 0.073(4) 0.016(4) 0.027(4) 0.045(4)
C17 0.113(6) 0.098(5) 0.065(4) 0.000(4) 0.008(4) -0.053(5)
C18 0.067(4) 0.065(4) 0.049(3) 0.008(3) 0.016(3) 0.016(3)
C19 0.071(4) 0.070(4) 0.059(3) 0.019(3) 0.025(3) 0.030(3)
C20 0.080(4) 0.067(4) 0.055(3) 0.011(3) 0.023(3) 0.022(3)
C21 0.073(4) 0.069(4) 0.052(3) 0.008(3) 0.021(3) 0.022(3)
C22 0.064(4) 0.063(4) 0.055(3) 0.007(3) 0.011(3) 0.014(3)
C23 0.111(13) 0.137(13) 0.088(10) -0.007(10) 0.002(9) 0.006(11)
C24 0.11(4) 0.14(7) 0.13(4) -0.01(4) 0.01(3) -0.01(4)
C25 0.15(7) 0.17(5) 0.14(6) 0.00(4) -0.02(4) 0.00(5)
C26 0.14(5) 0.16(8) 0.09(5) 0.01(4) 0.00(4) 0.01(4)
C23' 0.10(2) 0.13(3) 0.09(2) 0.00(2) 0.014(18) 0.01(2)
C24' 0.12(6) 0.14(13) 0.11(12) 0.00(9) 0.01(8) 0.01(9)
C25' 0.14(11) 0.16(7) 0.13(14) 0.01(11) 0.00(11) 0.00(8)
C26' 0.13(15) 0.15(16) 0.12(11) -0.01(7) 0.00(10) 0.00(10)

loop_
_atom_type_symbol
_atom_type_description
_atom_type_scat_dispersion_real
_atom_type_scat_dispersion_imag
_atom_type_scat_source
C C 0.0033 0.0016 'International Tables Vol C Tables 4.2.6.8 and 6.1.1.4'
H H 0.0000 0.0000 'International Tables Vol C Tables 4.2.6.8 and 6.1.1.4'
N N 0.0061 0.0033 'International Tables Vol C Tables 4.2.6.8 and 6.1.1.4'
O O 0.0106 0.0060 'International Tables Vol C Tables 4.2.6.8 and 6.1.1.4'
Cu Cu 0.3201 1.2651 'International Tables Vol C Tables 4.2.6.8 and 6.1.1.4'

loop_
_geom_angle_atom_site_label_1
_geom_angle_atom_site_label_2
_geom_angle_atom_site_label_3
_geom_angle
_geom_angle_site_symmetry_1
_geom_angle_site_symmetry_3
O3 Cu1 O3 174.4(6) . 2_556
O3 Cu1 N4 91.91(19) . .
O3 Cu1 N4 87.5(2) 2_556 .
O3 Cu1 N4 87.5(2) . 2_556
O3 Cu1 N4 91.91(19) 2_556 2_556
N4 Cu1 N4 167.0(3) . 2_556
O3 Cu1 O5 92.8(3) . .
O3 Cu1 O5 92.8(3) 2_556 .
N4 Cu1 O5 96.48(15) . .
N4 Cu1 O5 96.48(15) 2_556 .
O1 Cu2 O1 180.0(2) . 5_565
O1 Cu2 N5 90.77(19) . 5_565
O1 Cu2 N5 89.23(19) 5_565 5_565
O1 Cu2 N5 89.23(19) . .
O1 Cu2 N5 90.77(19) 5_565 .
N5 Cu2 N5 180.000(1) 5_565 .
C22 N1 C18 118.1(4) . .
C12 N4 C8 116.5(5) . .
C12 N4 Cu1 122.7(4) . .
C8 N4 Cu1 120.9(4) . .
C13 N5 C17 116.4(5) . .
C13 N5 Cu2 122.7(4) . .
C17 N5 Cu2 120.8(4) . .
C37 O1 Cu2 124.5(5) . .
C23' O3 C23 98(2) . .
C23' O3 Cu1 129.7(18) . .
C23 O3 Cu1 132.6(9) . .
O1 C37 O2 125.2(7) . .
O1 C37 C2 118.2(7) . .
O2 C37 C2 116.5(8) . .
C7 C2 C3 118.8(6) . .
C7 C2 C37 123.2(6) . .
C3 C2 C37 118.0(7) . .
C2 C3 C4 122.0(6) . .
C5 C4 C3 120.6(6) . .
C4 C5 C6 116.6(5) . .
C4 C5 C20 120.4(5) . .
C6 C5 C20 123.0(5) . .
C5 C6 C7 121.5(6) . .
C2 C7 C6 120.5(6) . .
N4 C8 C9 123.4(6) . .
C10 C9 C8 119.3(5) . .
C11 C10 C9 116.6(5) . .
C11 C10 C18 121.2(5) . .
C9 C10 C18 122.1(5) . .
C10 C11 C12 119.4(5) . .
N4 C12 C11 124.8(5) . .
N5 C13 C14 123.1(6) . 8_455
C15 C14 C13 121.8(6) . 8_556
C14 C15 C16 115.9(5) . .
C14 C15 C22 124.5(5) . .
C16 C15 C22 119.6(5) . .
C17 C16 C15 119.3(6) 8_556 .
N5 C17 C16 123.3(6) . 8_455
N1 C18 C19 121.9(5) . .
N1 C18 C10 116.6(5) . .
C19 C18 C10 121.5(5) . .
C18 C19 C20 120.6(5) . .
C19 C20 C21 117.3(5) . .
C19 C20 C5 121.2(5) . .
C21 C20 C5 121.4(5) . .
C22 C21 C20 119.3(5) . .
N1 C22 C21 122.7(5) . .
N1 C22 C15 116.1(5) . .
C21 C22 C15 121.0(5) . .
O3 C23 O4 125.6(14) . .
O3 C23 C24 109(5) . .
O4 C23 C24 126(5) . .
C26 C24 C25 114(9) . .
C26 C24 C23 125(10) . .
C25 C24 C23 121(10) . .
C24 C25 C26 119(10) . 7_557
C24 C26 C25 127(8) . 7_557
O3 C23' O4' 110(3) . .
O3 C23' C24' 115(10) . .
O4' C23' C24' 135(10) . .
C26' C24' C25' 117(10) . .
C26' C24' C23' 121(10) . .
C25' C24' C23' 122(10) . .
C24' C25' C26' 116(10) . 7_557
C24' C26' C25' 126(10) . 7_557

loop_
_geom_bond_atom_site_label_1
_geom_bond_atom_site_label_2
_geom_bond_distance
_geom_bond_site_symmetry_2
Cu1 O3 1.947(5) .
Cu1 O3 1.947(5) 2_556
Cu1 N4 2.017(4) .
Cu1 N4 2.017(4) 2_556
Cu1 O5 2.239(9) .
Cu2 O1 1.932(4) .
Cu2 O1 1.932(4) 5_565
Cu2 N5 2.008(5) 5_565
Cu2 N5 2.008(5) .
N1 C22 1.336(7) .
N1 C18 1.356(6) .
N4 C12 1.312(7) .
N4 C8 1.319(7) .
N5 C13 1.314(7) .
N5 C17 1.338(8) .
O1 C37 1.212(8) .
O2 C37 1.249(8) .
O3 C23' 1.21(4) .
O3 C23 1.223(18) .
O4 C23 1.273(18) .
O4' C23' 1.21(3) .
C37 C2 1.520(8) .
C2 C7 1.332(8) .
C2 C3 1.338(8) .
C3 C4 1.384(8) .
C4 C5 1.363(8) .
C5 C6 1.372(8) .
C5 C20 1.491(7) .
C6 C7 1.393(8) .
C8 C9 1.392(8) .
C9 C10 1.391(7) .
C10 C11 1.368(7) .
C10 C18 1.492(7) .
C11 C12 1.378(7) .
C13 C14 1.357(8) 8_455
C14 C15 1.343(7) .
C14 C13 1.357(8) 8_556
C15 C16 1.397(7) .
C15 C22 1.496(7) .
C16 C17 1.362(8) 8_556
C17 C16 1.362(8) 8_455
C18 C19 1.373(7) .
C19 C20 1.380(7) .
C20 C21 1.403(7) .
C21 C22 1.382(7) .
C23 C24 1.55(10) .
C24 C26 1.37(15) .
C24 C25 1.38(7) .
C25 C26 1.40(7) 7_557
C26 C25 1.40(7) 7_557
C23' C24' 1.5(2) .
C24' C26' 1.4(3) .
C24' C25' 1.38(17) .
C25' C26' 1.39(13) 7_557
C26' C25' 1.39(13) 7_557
